data_4322938
loop_
_publ_author_name
'Xinjian Lei'
'Maoyu Shang'
'Thomas P. Fehlner'

_publ_section_title
;
 Synthesis and Characterization of Cp*3Ru3B3H8, Cp* = \h5-C5Me5,
 Exhibiting a Capped Nido Geometry. Cluster Geometry Driven by Hydrogen
 Bridging
;
_journal_name_full 'Inorganic Chemistry'
_journal_page_first 3900
_journal_page_last 3901
_journal_paper_doi 10.1021/ic980470i
_journal_volume 37
_journal_year 1998
_chemical_formula_sum 'C30 H53 B3 Ru3'
_chemical_formula_weight 749.36
_chemical_name_systematic
;

 1,2,3-{C5Me5Ru}3B3H8

;
_space_group_IT_number 2
_symmetry_cell_setting triclinic
_symmetry_space_group_name_Hall '-P 1'
_symmetry_space_group_name_H-M 'P -1'
_atom_sites_solution_hydrogens geom
_atom_sites_solution_primary direct
_atom_sites_solution_secondary difmap
_audit_creation_method SHELXL-97
_cell_angle_alpha 90.023(8)
_cell_angle_beta 95.992(8)
_cell_angle_gamma 107.529(9)
_cell_formula_units_Z 2
_cell_length_a 8.4142(7)
_cell_length_b 11.0943(16)
_cell_length_c 18.1697(19)
_cell_measurement_reflns_used 25
_cell_measurement_temperature 293(2)
_cell_measurement_theta_max 16
_cell_measurement_theta_min 15
_cell_volume 1607.6(3)
_computing_cell_refinement 'CAD4 EXPRESS'
_computing_data_collection 'CAD4 EXPRESS'
_computing_data_reduction 'XCAD4 (Harms, 1996)'
_computing_molecular_graphics 'ORTEP-III (Burnett & Johnson 1996)'
_computing_publication_material 'SHELXTL-V5 (Siemens, 1994)'
_computing_structure_refinement 'SHELXL-97 (Sheldrick, 1997)'
_computing_structure_solution 'SHELXS-97 (Sheldrick, 1990)'
_diffrn_ambient_temperature 293(2)
_diffrn_measured_fraction_theta_full 0.998
_diffrn_measured_fraction_theta_max 0.998
_diffrn_measurement_device_type 'Enraf Nonius CAD4'
_diffrn_measurement_method Omega-theta-scans
_diffrn_radiation_monochromator graphite
_diffrn_radiation_source 'fine-focus sealed tube'
_diffrn_radiation_type MoK\a
_diffrn_radiation_wavelength 0.71073
_diffrn_reflns_av_R_equivalents 0.0000
_diffrn_reflns_av_sigmaI/netI 0.0240
_diffrn_reflns_limit_h_max 9
_diffrn_reflns_limit_h_min -9
_diffrn_reflns_limit_k_max 13
_diffrn_reflns_limit_k_min -13
_diffrn_reflns_limit_l_max 21
_diffrn_reflns_limit_l_min 0
_diffrn_reflns_number 5613
_diffrn_reflns_theta_full 24.96
_diffrn_reflns_theta_max 24.96
_diffrn_reflns_theta_min 2.20
_diffrn_standards_decay_% 0
_diffrn_standards_interval_count 200
_diffrn_standards_interval_time 120
_diffrn_standards_number 3
_exptl_absorpt_coefficient_mu 1.408
_exptl_absorpt_correction_T_max 1.0000
_exptl_absorpt_correction_T_min 0.5941
_exptl_absorpt_correction_type DIFABS
_exptl_crystal_colour red-orange
_exptl_crystal_density_diffrn 1.548
_exptl_crystal_density_meas ?
_exptl_crystal_density_method 'not measured'
_exptl_crystal_description plate-like
_exptl_crystal_F_000 760
_exptl_crystal_size_max 0.42
_exptl_crystal_size_mid 0.22
_exptl_crystal_size_min 0.05
_refine_diff_density_max 1.266
_refine_diff_density_min -0.860
_refine_diff_density_rms 0.114
_refine_ls_extinction_method none
_refine_ls_goodness_of_fit_ref 1.037
_refine_ls_hydrogen_treatment mixed
_refine_ls_matrix_type full
_refine_ls_number_parameters 444
_refine_ls_number_reflns 5613
_refine_ls_number_restraints 35
_refine_ls_restrained_S_all 1.036
_refine_ls_R_factor_all 0.0426
_refine_ls_R_factor_gt 0.0386
_refine_ls_shift/su_max 0.003
_refine_ls_shift/su_mean 0.000
_refine_ls_structure_factor_coef Fsqd
_refine_ls_weighting_details 'calc w=1/[\s^2^(Fo^2^)+(0.0791P)^2^+1.3037P] where P=(Fo^2^+2Fc^2^)/3'
_refine_ls_weighting_scheme calc
_refine_ls_wR_factor_gt 0.1083
_refine_ls_wR_factor_ref 0.1123
_reflns_number_gt 5077
_reflns_number_total 5613
_reflns_threshold_expression >2sigma(I)
_cod_data_source_file ic980470i.cif
_cod_data_source_block fe9808_IC980470I
_cod_depositor_comments
;
The following automatic conversions were performed:

'_exptl_crystal_density_meas' value 'not measured' was changed to '?'
- the value is perceived as not measured.

Automatic conversion script
Id: cif_fix_values 3008 2015-01-20 13:52:24Z robertas 
;
_cod_database_code 4322938

loop_
_symmetry_equiv_pos_as_xyz
'x, y, z'
'-x, -y, -z'

loop_
_atom_site_label
_atom_site_type_symbol
_atom_site_fract_x
_atom_site_fract_y
_atom_site_fract_z
_atom_site_U_iso_or_equiv
_atom_site_adp_type
_atom_site_occupancy
_atom_site_symmetry_multiplicity
_atom_site_calc_flag
_atom_site_refinement_flags
_atom_site_disorder_assembly
_atom_site_disorder_group
Ru1 Ru 0.23306(4) 0.92946(3) 0.244309(18) 0.03740(12) Uani 1 1 d D A .
H1 H 0.253(13) 0.844(2) 0.169(2) 0.056 Uiso 0.50 1 d PD . .
H1A H 0.231(12) 0.887(2) 0.3344(12) 0.056 Uiso 0.50 1 d PD . .
Ru2 Ru 0.21725(4) 0.69015(3) 0.187970(17) 0.03670(12) Uani 1 1 d D A .
Ru3 Ru 0.16826(4) 0.72658(3) 0.337810(18) 0.04177(12) Uani 1 1 d D . .
H2 H 0.259(6) 0.654(4) 0.2783(10) 0.063 Uiso 1 1 d D . .
B1 B 0.4377(8) 0.8622(8) 0.2253(4) 0.0730(18) Uani 1 1 d D A .
H3 H 0.517(8) 0.910(6) 0.180(3) 0.109 Uiso 1 1 d D . .
H4 H 0.410(4) 0.731(2) 0.236(4) 0.109 Uiso 1 1 d D . .
B2 B 0.4132(8) 0.8836(7) 0.3254(4) 0.0648(16) Uani 1 1 d D A .
H5 H 0.487(8) 0.959(5) 0.368(3) 0.097 Uiso 1 1 d D . .
H6 H 0.529(5) 0.844(6) 0.2910(12) 0.097 Uiso 1 1 d D . .
H7 H 0.373(4) 0.747(2) 0.318(4) 0.097 Uiso 1 1 d D . .
B3 B 0.0392(5) 0.7594(4) 0.2348(3) 0.0371(9) Uani 1 1 d D A .
H8 H -0.094(5) 0.753(5) 0.221(3) 0.056 Uiso 1 1 d D . .
C1 C 0.0838(6) 1.0382(4) 0.1773(3) 0.0529(11) Uani 1 1 d . . .
C2 C 0.0823(7) 1.0644(5) 0.2534(3) 0.0544(11) Uani 1 1 d . A .
C3 C 0.2507(8) 1.1239(5) 0.2839(3) 0.0653(15) Uani 1 1 d . . .
C4 C 0.3537(7) 1.1330(4) 0.2261(4) 0.0687(16) Uani 1 1 d . A .
C5 C 0.2503(8) 1.0808(5) 0.1611(3) 0.0633(14) Uani 1 1 d . A .
C6 C -0.0716(9) 0.9906(6) 0.1235(4) 0.087(2) Uani 1 1 d . A .
H6A H -0.1246 1.0559 0.1162 0.131 Uiso 1 1 calc R . .
H6B H -0.1477 0.9178 0.1429 0.131 Uiso 1 1 calc R . .
H6C H -0.0418 0.9679 0.0770 0.131 Uiso 1 1 calc R . .
C7 C -0.0739(10) 1.0498(8) 0.2899(5) 0.101(3) Uani 1 1 d . . .
H7A H -0.1554 0.9706 0.2739 0.151 Uiso 1 1 calc R A .
H7B H -0.1184 1.1178 0.2764 0.151 Uiso 1 1 calc R . .
H7C H -0.0479 1.0515 0.3427 0.151 Uiso 1 1 calc R . .
C8 C 0.3057(14) 1.1767(8) 0.3615(5) 0.133(4) Uani 1 1 d . A .
H8A H 0.2240 1.1335 0.3933 0.200 Uiso 1 1 calc R . .
H8B H 0.3162 1.2653 0.3626 0.200 Uiso 1 1 calc R . .
H8C H 0.4120 1.1650 0.3781 0.200 Uiso 1 1 calc R . .
C9 C 0.5405(9) 1.1981(7) 0.2341(7) 0.144(5) Uani 1 1 d . . .
H9A H 0.5614 1.2873 0.2283 0.216 Uiso 1 1 calc R A .
H9B H 0.5904 1.1650 0.1969 0.216 Uiso 1 1 calc R . .
H9C H 0.5885 1.1833 0.2823 0.216 Uiso 1 1 calc R . .
C10 C 0.3114(13) 1.0860(8) 0.0863(5) 0.120(3) Uani 1 1 d . . .
H10A H 0.3641 1.0212 0.0814 0.181 Uiso 1 1 calc R A .
H10B H 0.3910 1.1673 0.0809 0.181 Uiso 1 1 calc R . .
H10C H 0.2183 1.0729 0.0487 0.181 Uiso 1 1 calc R . .
C11 C 0.058(4) 0.644(2) 0.0790(14) 0.048(5) Uani 0.50 1 d PD A 1
C12 C 0.015(3) 0.537(3) 0.1230(16) 0.041(5) Uani 0.50 1 d PD A 1
C13 C 0.155(6) 0.499(2) 0.1404(15) 0.056(9) Uani 0.50 1 d PD A 1
C14 C 0.285(3) 0.579(5) 0.1061(19) 0.062(8) Uani 0.50 1 d PD A 1
C15 C 0.229(4) 0.674(3) 0.0700(17) 0.066(9) Uani 0.50 1 d PD A 1
C16 C -0.054(2) 0.7081(14) 0.0371(8) 0.095(6) Uani 0.50 1 d PD A 1
H16A H -0.0016 0.7979 0.0411 0.142 Uiso 0.50 1 calc PR A 1
H16B H -0.1593 0.6871 0.0573 0.142 Uiso 0.50 1 calc PR A 1
H16C H -0.0718 0.6807 -0.0140 0.142 Uiso 0.50 1 calc PR A 1
C17 C -0.1598(16) 0.4769(16) 0.1409(9) 0.107(8) Uani 0.50 1 d PD A 1
H17A H -0.1627 0.4071 0.1725 0.160 Uiso 0.50 1 calc PR A 1
H17B H -0.2323 0.4470 0.0960 0.160 Uiso 0.50 1 calc PR A 1
H17C H -0.1970 0.5382 0.1658 0.160 Uiso 0.50 1 calc PR A 1
C18 C 0.154(3) 0.3794(12) 0.1818(8) 0.119(8) Uani 0.50 1 d PD A 1
H18A H 0.1697 0.3980 0.2342 0.178 Uiso 0.50 1 calc PR A 1
H18B H 0.2424 0.3492 0.1681 0.178 Uiso 0.50 1 calc PR A 1
H18C H 0.0479 0.3157 0.1693 0.178 Uiso 0.50 1 calc PR A 1
C19 C 0.4573(16) 0.562(2) 0.1089(10) 0.153(12) Uani 0.50 1 d PD A 1
H19A H 0.5086 0.5958 0.0657 0.230 Uiso 0.50 1 calc PR A 1
H19B H 0.4465 0.4729 0.1106 0.230 Uiso 0.50 1 calc PR A 1
H19C H 0.5258 0.6045 0.1524 0.230 Uiso 0.50 1 calc PR A 1
C20 C 0.334(3) 0.7681(16) 0.0201(9) 0.127(8) Uani 0.50 1 d PD A 1
H20A H 0.4382 0.8143 0.0474 0.191 Uiso 0.50 1 calc PR A 1
H20B H 0.2740 0.8259 0.0027 0.191 Uiso 0.50 1 calc PR A 1
H20C H 0.3545 0.7238 -0.0215 0.191 Uiso 0.50 1 calc PR A 1
C11A C 0.149(9) 0.659(2) 0.0670(12) 0.080(13) Uani 0.50 1 d PD A 2
C12A C 0.025(3) 0.583(5) 0.103(3) 0.072(11) Uani 0.50 1 d PD A 2
C13A C 0.093(8) 0.492(3) 0.1414(19) 0.084(17) Uani 0.50 1 d PD A 2
C14A C 0.265(5) 0.530(3) 0.1317(15) 0.056(6) Uani 0.50 1 d PD A 2
C15A C 0.295(4) 0.632(3) 0.0836(18) 0.060(6) Uani 0.50 1 d PD A 2
C16A C 0.131(4) 0.7585(18) 0.0135(8) 0.209(19) Uani 0.50 1 d PD A 2
H16D H 0.2384 0.8025 -0.0020 0.313 Uiso 0.50 1 calc PR A 2
H16E H 0.0876 0.8175 0.0371 0.313 Uiso 0.50 1 calc PR A 2
H16F H 0.0550 0.7191 -0.0289 0.313 Uiso 0.50 1 calc PR A 2
C17A C -0.158(2) 0.568(3) 0.0912(15) 0.35(4) Uani 0.50 1 d PD A 2
H17D H -0.1744 0.6446 0.0726 0.523 Uiso 0.50 1 calc PR A 2
H17E H -0.2045 0.5500 0.1374 0.523 Uiso 0.50 1 calc PR A 2
H17F H -0.2122 0.4994 0.0561 0.523 Uiso 0.50 1 calc PR A 2
C18A C -0.003(4) 0.3787(17) 0.1824(12) 0.23(2) Uani 0.50 1 d PD A 2
H18D H 0.0650 0.3236 0.1926 0.347 Uiso 0.50 1 calc PR A 2
H18E H -0.1044 0.3338 0.1524 0.347 Uiso 0.50 1 calc PR A 2
H18F H -0.0299 0.4068 0.2281 0.347 Uiso 0.50 1 calc PR A 2
C19A C 0.380(3) 0.456(2) 0.1601(11) 0.171(13) Uani 0.50 1 d PD A 2
H19D H 0.3538 0.4254 0.2081 0.256 Uiso 0.50 1 calc PR A 2
H19E H 0.4944 0.5098 0.1638 0.256 Uiso 0.50 1 calc PR A 2
H19F H 0.3668 0.3858 0.1267 0.256 Uiso 0.50 1 calc PR A 2
C20A C 0.469(3) 0.695(2) 0.0601(12) 0.183(15) Uani 0.50 1 d PD A 2
H20D H 0.4620 0.6984 0.0070 0.275 Uiso 0.50 1 calc PR A 2
H20E H 0.5432 0.6477 0.0772 0.275 Uiso 0.50 1 calc PR A 2
H20F H 0.5121 0.7798 0.0811 0.275 Uiso 0.50 1 calc PR A 2
C21 C -0.0214(9) 0.7245(6) 0.4143(4) 0.0766(18) Uani 1 1 d . A .
C22 C 0.1336(10) 0.7432(7) 0.4543(3) 0.084(2) Uani 1 1 d . A .
C23 C 0.1840(11) 0.6373(11) 0.4446(4) 0.107(3) Uani 1 1 d . A .
C24 C 0.0610(15) 0.5546(6) 0.3978(5) 0.102(3) Uani 1 1 d . A .
C25 C -0.0657(9) 0.6066(7) 0.3776(3) 0.086(2) Uani 1 1 d . A .
C26 C -0.1344(16) 0.8054(12) 0.4176(7) 0.187(7) Uani 1 1 d . . .
H26A H -0.2081 0.7757 0.4551 0.281 Uiso 1 1 calc R A .
H26B H -0.1996 0.8010 0.3705 0.281 Uiso 1 1 calc R . .
H26C H -0.0681 0.8914 0.4294 0.281 Uiso 1 1 calc R . .
C27 C 0.2213(19) 0.8571(11) 0.5056(5) 0.213(9) Uani 1 1 d . . .
H27A H 0.1667 0.9211 0.4970 0.320 Uiso 1 1 calc R A .
H27B H 0.3363 0.8900 0.4962 0.320 Uiso 1 1 calc R . .
H27C H 0.2163 0.8322 0.5561 0.320 Uiso 1 1 calc R . .
C28 C 0.3383(18) 0.610(2) 0.4808(7) 0.288(13) Uani 1 1 d . . .
H28A H 0.3201 0.5820 0.5300 0.433 Uiso 1 1 calc R A .
H28B H 0.4319 0.6860 0.4831 0.433 Uiso 1 1 calc R . .
H28C H 0.3614 0.5458 0.4524 0.433 Uiso 1 1 calc R . .
C29 C 0.053(3) 0.4201(8) 0.3758(8) 0.268(12) Uani 1 1 d . . .
H29A H 0.0128 0.3644 0.4148 0.402 Uiso 1 1 calc R A .
H29B H 0.1627 0.4177 0.3675 0.402 Uiso 1 1 calc R . .
H29C H -0.0222 0.3933 0.3313 0.402 Uiso 1 1 calc R . .
C30 C -0.2372(15) 0.5461(15) 0.3346(5) 0.240(10) Uani 1 1 d . . .
H30A H -0.2264 0.4929 0.2949 0.361 Uiso 1 1 calc R A .
H30B H -0.2812 0.6111 0.3146 0.361 Uiso 1 1 calc R . .
H30C H -0.3121 0.4962 0.3671 0.361 Uiso 1 1 calc R . .

loop_
_atom_site_aniso_label
_atom_site_aniso_U_11
_atom_site_aniso_U_22
_atom_site_aniso_U_33
_atom_site_aniso_U_23
_atom_site_aniso_U_13
_atom_site_aniso_U_12
Ru1 0.03509(19) 0.0370(2) 0.0400(2) 0.00234(14) 0.00082(14) 0.01190(14)
Ru2 0.03465(19) 0.0377(2) 0.03764(19) -0.00126(13) 0.00493(13) 0.01050(14)
Ru3 0.0476(2) 0.0392(2) 0.0374(2) 0.00265(14) 0.00802(15) 0.01038(15)
B1 0.051(3) 0.089(5) 0.076(4) 0.023(4) 0.010(3) 0.015(3)
B2 0.050(3) 0.071(4) 0.070(4) -0.023(3) -0.012(3) 0.019(3)
B3 0.029(2) 0.036(2) 0.043(2) -0.0052(18) 0.0018(18) 0.0051(18)
C1 0.061(3) 0.044(2) 0.055(3) 0.013(2) -0.005(2) 0.021(2)
C2 0.063(3) 0.051(3) 0.061(3) 0.007(2) 0.011(2) 0.034(2)
C3 0.078(4) 0.042(3) 0.075(4) -0.014(2) -0.024(3) 0.028(3)
C4 0.050(3) 0.033(2) 0.117(5) 0.012(3) 0.001(3) 0.006(2)
C5 0.081(4) 0.042(3) 0.072(3) 0.023(2) 0.022(3) 0.022(3)
C6 0.093(5) 0.072(4) 0.090(4) 0.003(3) -0.039(4) 0.030(3)
C7 0.106(6) 0.109(6) 0.124(6) 0.033(5) 0.050(5) 0.074(5)
C8 0.213(11) 0.106(6) 0.098(6) -0.054(5) -0.063(6) 0.100(7)
C9 0.058(4) 0.061(4) 0.294(14) 0.040(6) -0.001(6) -0.005(3)
C10 0.182(9) 0.113(6) 0.102(6) 0.061(5) 0.082(6) 0.077(6)
C11 0.076(15) 0.036(10) 0.038(9) -0.002(6) 0.000(7) 0.025(9)
C12 0.052(9) 0.028(10) 0.044(9) -0.004(6) 0.003(7) 0.013(7)
C13 0.08(2) 0.040(13) 0.055(12) -0.010(8) -0.012(13) 0.030(14)
C14 0.054(11) 0.10(3) 0.048(17) -0.017(12) 0.010(10) 0.043(17)
C15 0.055(15) 0.071(12) 0.062(16) -0.005(10) 0.025(13) -0.003(12)
C16 0.129(15) 0.098(11) 0.067(9) -0.025(8) -0.044(9) 0.067(11)
C17 0.055(9) 0.123(14) 0.102(13) -0.067(11) 0.020(9) -0.037(9)
C18 0.26(3) 0.054(8) 0.060(8) -0.003(6) -0.011(12) 0.089(14)
C19 0.055(8) 0.28(3) 0.146(17) -0.136(19) -0.022(9) 0.088(14)
C20 0.19(2) 0.096(12) 0.070(10) -0.003(8) 0.066(13) -0.019(13)
C11A 0.15(4) 0.069(18) 0.027(11) -0.020(10) -0.03(2) 0.05(3)
C12A 0.049(14) 0.09(3) 0.08(3) -0.049(19) -0.029(14) 0.037(18)
C13A 0.11(3) 0.050(16) 0.064(15) -0.027(12) 0.042(19) -0.036(18)
C14A 0.079(17) 0.055(11) 0.045(11) -0.013(8) -0.009(10) 0.040(11)
C15A 0.072(13) 0.058(15) 0.045(12) -0.012(9) 0.026(10) 0.008(10)
C16A 0.49(6) 0.135(19) 0.051(9) -0.018(10) -0.05(2) 0.19(3)
C17A 0.089(18) 0.65(9) 0.33(5) -0.41(6) -0.13(2) 0.19(3)
C18A 0.37(5) 0.083(14) 0.15(2) -0.054(14) 0.15(3) -0.11(2)
C19A 0.29(4) 0.19(2) 0.111(15) -0.050(14) -0.039(18) 0.20(3)
C20A 0.19(3) 0.16(2) 0.16(2) -0.073(17) 0.14(2) -0.048(18)
C21 0.095(5) 0.079(4) 0.074(4) 0.029(3) 0.050(4) 0.040(4)
C22 0.098(5) 0.092(5) 0.045(3) -0.003(3) 0.022(3) -0.001(4)
C23 0.097(5) 0.179(9) 0.066(4) 0.071(5) 0.036(4) 0.065(6)
C24 0.187(10) 0.055(4) 0.086(5) 0.030(3) 0.087(6) 0.047(5)
C25 0.081(4) 0.098(5) 0.047(3) 0.008(3) 0.020(3) -0.028(4)
C26 0.224(13) 0.220(13) 0.216(13) 0.133(11) 0.165(12) 0.168(12)
C27 0.284(17) 0.174(10) 0.082(6) -0.065(7) 0.078(8) -0.100(11)
C28 0.190(14) 0.58(3) 0.172(12) 0.262(18) 0.082(10) 0.213(18)
C29 0.56(3) 0.069(5) 0.248(15) 0.069(7) 0.30(2) 0.112(11)
C30 0.155(10) 0.335(19) 0.078(6) 0.018(8) 0.015(6) -0.156(12)

loop_
_atom_type_symbol
_atom_type_description
_atom_type_scat_dispersion_real
_atom_type_scat_dispersion_imag
_atom_type_scat_source
C C 0.0033 0.0016 'International Tables Vol C Tables 4.2.6.8 and 6.1.1.4'
H H 0.0000 0.0000 'International Tables Vol C Tables 4.2.6.8 and 6.1.1.4'
B B 0.0013 0.0007 'International Tables Vol C Tables 4.2.6.8 and 6.1.1.4'
Ru Ru -1.2594 0.8363 'International Tables Vol C Tables 4.2.6.8 and 6.1.1.4'

loop_
_geom_angle_atom_site_label_1
_geom_angle_atom_site_label_2
_geom_angle_atom_site_label_3
_geom_angle
_geom_angle_site_symmetry_1
_geom_angle_site_symmetry_3
_geom_angle_publ_flag
B3 Ru1 B1 99.8(2) . . ?
B3 Ru1 B2 101.2(2) . . ?
B1 Ru1 B2 51.6(3) . . ?
B3 Ru1 C4 155.6(2) . . ?
B1 Ru1 C4 98.1(3) . . ?
B2 Ru1 C4 102.9(2) . . ?
B3 Ru1 C3 132.9(2) . . ?
B1 Ru1 C3 126.3(3) . . ?
B2 Ru1 C3 100.9(2) . . ?
C4 Ru1 C3 37.1(2) . . ?
B3 Ru1 C5 122.3(2) . . ?
B1 Ru1 C5 102.6(2) . . ?
B2 Ru1 C5 134.1(3) . . ?
C4 Ru1 C5 36.6(2) . . ?
C3 Ru1 C5 61.3(2) . . ?
B3 Ru1 C2 99.38(19) . . ?
B1 Ru1 C2 159.6(2) . . ?
B2 Ru1 C2 130.1(2) . . ?
C4 Ru1 C2 61.5(2) . . ?
C3 Ru1 C2 37.0(2) . . ?
C5 Ru1 C2 60.90(19) . . ?
B3 Ru1 C1 94.49(18) . . ?
B1 Ru1 C1 134.5(2) . . ?
B2 Ru1 C1 161.9(2) . . ?
C4 Ru1 C1 61.11(19) . . ?
C3 Ru1 C1 61.37(18) . . ?
C5 Ru1 C1 36.2(2) . . ?
C2 Ru1 C1 36.58(18) . . ?
B3 Ru1 Ru3 50.11(13) . . ?
B1 Ru1 Ru3 81.51(19) . . ?
B2 Ru1 Ru3 53.59(19) . . ?
C4 Ru1 Ru3 150.05(18) . . ?
C3 Ru1 Ru3 121.61(17) . . ?
C5 Ru1 Ru3 172.21(16) . . ?
C2 Ru1 Ru3 116.39(13) . . ?
C1 Ru1 Ru3 137.15(13) . . ?
B3 Ru1 Ru2 48.85(13) . . ?
B1 Ru1 Ru2 52.6(2) . . ?
B2 Ru1 Ru2 80.39(17) . . ?
C4 Ru1 Ru2 140.19(18) . . ?
C3 Ru1 Ru2 177.12(17) . . ?
C5 Ru1 Ru2 115.95(15) . . ?
C2 Ru1 Ru2 143.30(14) . . ?
C1 Ru1 Ru2 117.18(13) . . ?
Ru3 Ru1 Ru2 61.225(15) . . ?
B3 Ru1 H1 71(2) . . ?
B1 Ru1 H1 52(3) . . ?
B2 Ru1 H1 100(3) . . ?
C4 Ru1 H1 108.0(13) . . ?
C3 Ru1 H1 143.0(8) . . ?
C5 Ru1 H1 82.3(10) . . ?
C2 Ru1 H1 130(3) . . ?
C1 Ru1 H1 94(2) . . ?
Ru3 Ru1 H1 95.4(8) . . ?
Ru2 Ru1 H1 34.2(8) . . ?
B3 Ru1 H1A 79.2(19) . . ?
B1 Ru1 H1A 95(3) . . ?
B2 Ru1 H1A 46(3) . . ?
C4 Ru1 H1A 115.7(10) . . ?
C3 Ru1 H1A 87.5(11) . . ?
C5 Ru1 H1A 148.8(11) . . ?
C2 Ru1 H1A 96(3) . . ?
C1 Ru1 H1A 131(3) . . ?
Ru3 Ru1 H1A 35.4(8) . . ?
Ru2 Ru1 H1A 95.2(12) . . ?
H1 Ru1 H1A 128(2) . . ?
B3 Ru2 C14 151.7(5) . . ?
B3 Ru2 C15 123.8(13) . . ?
C14 Ru2 C15 38.0(11) . . ?
B3 Ru2 C12A 90.9(5) . . ?
C14 Ru2 C12A 60.8(7) . . ?
C15 Ru2 C12A 50.9(11) . . ?
B3 Ru2 C13 122.7(13) . . ?
C14 Ru2 C13 37.5(10) . . ?
C15 Ru2 C13 63.4(10) . . ?
C12A Ru2 C13 46.6(10) . . ?
B3 Ru2 C14A 146.7(11) . . ?
C14 Ru2 C14A 18.7(8) . . ?
C15 Ru2 C14A 55.2(10) . . ?
C12A Ru2 C14A 62.4(8) . . ?
C13 Ru2 C14A 24.1(8) . . ?
B3 Ru2 C11A 109.8(17) . . ?
C14 Ru2 C11A 47.0(8) . . ?
C15 Ru2 C11A 16.7(13) . . ?
C12A Ru2 C11A 36.0(8) . . ?
C13 Ru2 C11A 61.1(8) . . ?
C14A Ru2 C11A 60.6(8) . . ?
B3 Ru2 C15A 145.2(12) . . ?
C14 Ru2 C15A 18.4(8) . . ?
C15 Ru2 C15A 22.0(9) . . ?
C12A Ru2 C15A 61.0(8) . . ?
C13 Ru2 C15A 52.8(9) . . ?
C14A Ru2 C15A 37.0(7) . . ?
C11A Ru2 C15A 35.5(11) . . ?
B3 Ru2 C11 92.2(6) . . ?
C14 Ru2 C11 61.4(8) . . ?
C15 Ru2 C11 37.2(9) . . ?
C12A Ru2 C11 20.6(14) . . ?
C13 Ru2 C11 61.4(8) . . ?
C14A Ru2 C11 70.0(7) . . ?
C11A Ru2 C11 20.5(15) . . ?
C15A Ru2 C11 54.2(9) . . ?
B3 Ru2 C12 92.1(7) . . ?
C14 Ru2 C12 61.0(9) . . ?
C15 Ru2 C12 62.2(8) . . ?
C12A Ru2 C12 16.1(14) . . ?
C13 Ru2 C12 36.1(10) . . ?
C14A Ru2 C12 56.7(9) . . ?
C11A Ru2 C12 49.5(12) . . ?
C15A Ru2 C12 66.8(8) . . ?
C11 Ru2 C12 36.6(7) . . ?
B3 Ru2 C13A 109.9(17) . . ?
C14 Ru2 C13A 48.1(9) . . ?
C15 Ru2 C13A 67.1(10) . . ?
C12A Ru2 C13A 38.1(9) . . ?
C13 Ru2 C13A 12.9(14) . . ?
C14A Ru2 C13A 36.8(12) . . ?
C11A Ru2 C13A 60.8(9) . . ?
C15A Ru2 C13A 61.2(8) . . ?
C11 Ru2 C13A 55.9(13) . . ?
C12 Ru2 C13A 24.9(14) . . ?
B3 Ru2 B1 94.3(2) . . ?
C14 Ru2 B1 110.1(10) . . ?
C15 Ru2 B1 103.7(7) . . ?
C12A Ru2 B1 150.7(19) . . ?
C13 Ru2 B1 142.3(13) . . ?
C14A Ru2 B1 118.7(11) . . ?
C11A Ru2 B1 116.2(15) . . ?
C15A Ru2 B1 101.3(6) . . ?
C11 Ru2 B1 130.2(8) . . ?
C12 Ru2 B1 165.7(7) . . ?
C13A Ru2 B1 155.2(18) . . ?
B3 Ru2 H1 71(2) . . ?
C14 Ru2 H1 114.8(19) . . ?
C15 Ru2 H1 82.1(14) . . ?
C12A Ru2 H1 107(3) . . ?
C13 Ru2 H1 145.0(15) . . ?
C14A Ru2 H1 133.4(16) . . ?
C11A Ru2 H1 84.1(18) . . ?
C15A Ru2 H1 96.7(14) . . ?
C11 Ru2 H1 88(3) . . ?
C12 Ru2 H1 122(3) . . ?
C13A Ru2 H1 143(3) . . ?
B1 Ru2 H1 49(3) . . ?
B3 Ru2 H2 81.7(8) . . ?
C14 Ru2 H2 115.4(15) . . ?
C15 Ru2 H2 153.1(15) . . ?
C12A Ru2 H2 129(3) . . ?
C13 Ru2 H2 97.1(15) . . ?
C14A Ru2 H2 99.3(12) . . ?
C11A Ru2 H2 158.1(15) . . ?
C15A Ru2 H2 131.3(14) . . ?
C11 Ru2 H2 150(2) . . ?
C12 Ru2 H2 113.5(19) . . ?
C13A Ru2 H2 98.2(19) . . ?
B1 Ru2 H2 80.1(18) . . ?
H1 Ru2 H2 118(2) . . ?
B3 Ru2 H4 115(2) . . ?
C14 Ru2 H4 93(2) . . ?
C15 Ru2 H4 112(3) . . ?
C12A Ru2 H4 154(2) . . ?
C13 Ru2 H4 110.0(17) . . ?
C14A Ru2 H4 91.6(19) . . ?
C11A Ru2 H4 129(3) . . ?
C15A Ru2 H4 96(3) . . ?
C11 Ru2 H4 149(3) . . ?
C12 Ru2 H4 146.0(14) . . ?
C13A Ru2 H4 121(2) . . ?
B1 Ru2 H4 38.8(7) . . ?
H1 Ru2 H4 88(4) . . ?
H2 Ru2 H4 55(3) . . ?
B3 Ru3 C22 134.7(3) . . ?
B3 Ru3 C23 153.9(3) . . ?
C22 Ru3 C23 36.8(3) . . ?
B3 Ru3 C24 119.6(4) . . ?
C22 Ru3 C24 60.8(3) . . ?
C23 Ru3 C24 36.4(3) . . ?
B3 Ru3 C25 92.7(2) . . ?
C22 Ru3 C25 61.4(2) . . ?
C23 Ru3 C25 61.4(3) . . ?
C24 Ru3 C25 36.4(3) . . ?
B3 Ru3 C21 100.4(2) . . ?
C22 Ru3 C21 36.6(3) . . ?
C23 Ru3 C21 61.2(3) . . ?
C24 Ru3 C21 60.6(2) . . ?
C25 Ru3 C21 36.7(3) . . ?
B3 Ru3 B2 95.3(2) . . ?
C22 Ru3 B2 103.7(2) . . ?
C23 Ru3 B2 110.5(3) . . ?
C24 Ru3 B2 143.1(4) . . ?
C25 Ru3 B2 164.2(2) . . ?
C21 Ru3 B2 127.9(3) . . ?
B3 Ru3 Ru1 47.98(12) . . ?
C22 Ru3 Ru1 123.5(2) . . ?
C23 Ru3 Ru1 154.2(3) . . ?
C24 Ru3 Ru1 167.2(3) . . ?
C25 Ru3 Ru1 132.4(2) . . ?
C21 Ru3 Ru1 114.59(15) . . ?
B2 Ru3 Ru1 49.66(17) . . ?
B3 Ru3 Ru2 47.97(12) . . ?
C22 Ru3 Ru2 176.4(2) . . ?
C23 Ru3 Ru2 139.6(3) . . ?
C24 Ru3 Ru2 116.14(19) . . ?
C25 Ru3 Ru2 117.56(16) . . ?
C21 Ru3 Ru2 144.6(2) . . ?
B2 Ru3 Ru2 77.66(17) . . ?
Ru1 Ru3 Ru2 59.898(14) . . ?
B3 Ru3 H1A 77.2(19) . . ?
C22 Ru3 H1A 89.2(11) . . ?
C23 Ru3 H1A 119.5(10) . . ?
C24 Ru3 H1A 149.7(15) . . ?
C25 Ru3 H1A 127(3) . . ?
C21 Ru3 H1A 93(3) . . ?
B2 Ru3 H1A 43(3) . . ?
Ru1 Ru3 H1A 35.4(8) . . ?
Ru2 Ru3 H1A 94.0(12) . . ?
B3 Ru3 H2 81.0(8) . . ?
C22 Ru3 H2 142.6(8) . . ?
C23 Ru3 H2 106.7(9) . . ?
C24 Ru3 H2 94.5(15) . . ?
C25 Ru3 H2 115.9(18) . . ?
C21 Ru3 H2 152.4(18) . . ?
B2 Ru3 H2 78.9(18) . . ?
Ru1 Ru3 H2 87.0(12) . . ?
Ru2 Ru3 H2 34.1(7) . . ?
H1A Ru3 H2 114(3) . . ?
B3 Ru3 H7 104(2) . . ?
C22 Ru3 H7 116(2) . . ?
C23 Ru3 H7 98(2) . . ?
C24 Ru3 H7 114.1(14) . . ?
C25 Ru3 H7 149.8(11) . . ?
C21 Ru3 H7 153(2) . . ?
B2 Ru3 H7 39.2(7) . . ?
Ru1 Ru3 H7 75.8(16) . . ?
Ru2 Ru3 H7 62(2) . . ?
H1A Ru3 H7 82(3) . . ?
H2 Ru3 H7 45(2) . . ?
B2 B1 Ru1 65.4(3) . . ?
B2 B1 Ru2 102.9(4) . . ?
Ru1 B1 Ru2 79.2(2) . . ?
B2 B1 H3 141(4) . . ?
Ru1 B1 H3 117(4) . . ?
Ru2 B1 H3 116(4) . . ?
B2 B1 H4 89(3) . . ?
Ru1 B1 H4 115(2) . . ?
Ru2 B1 H4 48.3(9) . . ?
H3 B1 H4 119(5) . . ?
B2 B1 H6 47.5(9) . . ?
Ru1 B1 H6 112.8(10) . . ?
Ru2 B1 H6 113(3) . . ?
H3 B1 H6 115(4) . . ?
H4 B1 H6 69(3) . . ?
B1 B2 Ru1 63.0(3) . . ?
B1 B2 Ru3 101.5(3) . . ?
Ru1 B2 Ru3 76.75(19) . . ?
B1 B2 H1A 110.5(11) . . ?
Ru1 B2 H1A 51.1(9) . . ?
Ru3 B2 H1A 47.9(8) . . ?
B1 B2 H5 131(4) . . ?
Ru1 B2 H5 118(4) . . ?
Ru3 B2 H5 127(4) . . ?
H1A B2 H5 100(4) . . ?
B1 B2 H6 48.1(9) . . ?
Ru1 B2 H6 111.1(10) . . ?
Ru3 B2 H6 114(3) . . ?
H1A B2 H6 153(2) . . ?
H5 B2 H6 107(4) . . ?
B1 B2 H7 79(3) . . ?
Ru1 B2 H7 104(2) . . ?
Ru3 B2 H7 49.3(8) . . ?
H1A B2 H7 96.8(12) . . ?
H5 B2 H7 136(5) . . ?
H6 B2 H7 66(3) . . ?
Ru1 B3 Ru2 83.60(16) . . ?
Ru1 B3 Ru3 81.91(16) . . ?
Ru2 B3 Ru3 83.29(16) . . ?
Ru1 B3 H8 123(3) . . ?
Ru2 B3 H8 137(3) . . ?
Ru3 B3 H8 129(3) . . ?
C5 C1 C2 108.0(5) . . ?
C5 C1 C6 127.5(6) . . ?
C2 C1 C6 123.9(5) . . ?
C5 C1 Ru1 71.2(3) . . ?
C2 C1 Ru1 71.4(3) . . ?
C6 C1 Ru1 129.9(4) . . ?
C1 C2 C3 107.8(5) . . ?
C1 C2 C7 124.1(6) . . ?
C3 C2 C7 127.4(6) . . ?
C1 C2 Ru1 72.1(3) . . ?
C3 C2 Ru1 70.7(3) . . ?
C7 C2 Ru1 130.1(4) . . ?
C4 C3 C2 107.5(5) . . ?
C4 C3 C8 126.6(7) . . ?
C2 C3 C8 125.8(7) . . ?
C4 C3 Ru1 71.0(3) . . ?
C2 C3 Ru1 72.3(3) . . ?
C8 C3 Ru1 125.9(4) . . ?
C5 C4 C3 108.1(5) . . ?
C5 C4 C9 127.4(8) . . ?
C3 C4 C9 124.3(7) . . ?
C5 C4 Ru1 72.6(3) . . ?
C3 C4 Ru1 71.9(3) . . ?
C9 C4 Ru1 125.1(4) . . ?
C1 C5 C4 108.7(5) . . ?
C1 C5 C10 127.1(7) . . ?
C4 C5 C10 123.8(7) . . ?
C1 C5 Ru1 72.6(3) . . ?
C4 C5 Ru1 70.8(3) . . ?
C10 C5 Ru1 128.0(4) . . ?
C1 C6 H6A 109.5 . . ?
C1 C6 H6B 109.5 . . ?
H6A C6 H6B 109.5 . . ?
C1 C6 H6C 109.5 . . ?
H6A C6 H6C 109.5 . . ?
H6B C6 H6C 109.5 . . ?
C2 C7 H7A 109.5 . . ?
C2 C7 H7B 109.5 . . ?
H7A C7 H7B 109.5 . . ?
C2 C7 H7C 109.5 . . ?
H7A C7 H7C 109.5 . . ?
H7B C7 H7C 109.5 . . ?
C3 C8 H8A 109.5 . . ?
C3 C8 H8B 109.5 . . ?
H8A C8 H8B 109.5 . . ?
C3 C8 H8C 109.5 . . ?
H8A C8 H8C 109.5 . . ?
H8B C8 H8C 109.5 . . ?
C4 C9 H9A 109.5 . . ?
C4 C9 H9B 109.5 . . ?
H9A C9 H9B 109.5 . . ?
C4 C9 H9C 109.5 . . ?
H9A C9 H9C 109.5 . . ?
H9B C9 H9C 109.5 . . ?
C5 C10 H10A 109.5 . . ?
C5 C10 H10B 109.5 . . ?
H10A C10 H10B 109.5 . . ?
C5 C10 H10C 109.5 . . ?
H10A C10 H10C 109.5 . . ?
H10B C10 H10C 109.5 . . ?
C15 C11 C12 108(2) . . ?
C15 C11 C16 122(3) . . ?
C12 C11 C16 129(3) . . ?
C15 C11 Ru2 68.6(17) . . ?
C12 C11 Ru2 71.8(17) . . ?
C16 C11 Ru2 132.1(15) . . ?
C13 C12 C11 109(2) . . ?
C13 C12 C17 129(3) . . ?
C11 C12 C17 122(3) . . ?
C13 C12 Ru2 69.5(16) . . ?
C11 C12 Ru2 71.6(17) . . ?
C17 C12 Ru2 127.4(18) . . ?
C12 C13 C14 107.7(14) . . ?
C12 C13 C18 124(4) . . ?
C14 C13 C18 128(4) . . ?
C12 C13 Ru2 74.4(16) . . ?
C14 C13 Ru2 70.3(12) . . ?
C18 C13 Ru2 126.8(17) . . ?
C13 C14 C15 109.4(15) . . ?
C13 C14 C19 123(5) . . ?
C15 C14 C19 128(4) . . ?
C13 C14 Ru2 72.3(13) . . ?
C15 C14 Ru2 71.4(16) . . ?
C19 C14 Ru2 123.1(12) . . ?
C11 C15 C14 105.9(19) . . ?
C11 C15 C20 130(4) . . ?
C14 C15 C20 123(4) . . ?
C11 C15 Ru2 74.3(17) . . ?
C14 C15 Ru2 70.6(12) . . ?
C20 C15 Ru2 129(2) . . ?
C11 C16 H16A 109.5 . . ?
C11 C16 H16B 109.5 . . ?
H16A C16 H16B 109.5 . . ?
C11 C16 H16C 109.5 . . ?
H16A C16 H16C 109.5 . . ?
H16B C16 H16C 109.5 . . ?
C12 C17 H17A 109.5 . . ?
C12 C17 H17B 109.5 . . ?
H17A C17 H17B 109.5 . . ?
C12 C17 H17C 109.5 . . ?
H17A C17 H17C 109.5 . . ?
H17B C17 H17C 109.5 . . ?
C13 C18 H18A 109.5 . . ?
C13 C18 H18B 109.5 . . ?
H18A C18 H18B 109.5 . . ?
C13 C18 H18C 109.5 . . ?
H18A C18 H18C 109.5 . . ?
H18B C18 H18C 109.5 . . ?
C14 C19 H19A 109.5 . . ?
C14 C19 H19B 109.5 . . ?
H19A C19 H19B 109.5 . . ?
C14 C19 H19C 109.5 . . ?
H19A C19 H19C 109.5 . . ?
H19B C19 H19C 109.5 . . ?
C15 C20 H20A 109.5 . . ?
C15 C20 H20B 109.5 . . ?
H20A C20 H20B 109.5 . . ?
C15 C20 H20C 109.5 . . ?
H20A C20 H20C 109.5 . . ?
H20B C20 H20C 109.5 . . ?
C15A C11A C12A 111.1(16) . . ?
C15A C11A C16A 123(6) . . ?
C12A C11A C16A 126(6) . . ?
C15A C11A Ru2 72.8(13) . . ?
C12A C11A Ru2 70.7(11) . . ?
C16A C11A Ru2 125.5(13) . . ?
C11A C12A C13A 107.1(16) . . ?
C11A C12A C17A 128(6) . . ?
C13A C12A C17A 123(6) . . ?
C11A C12A Ru2 73.3(11) . . ?
C13A C12A Ru2 73.5(14) . . ?
C17A C12A Ru2 130.1(15) . . ?
C14A C13A C12A 105.7(18) . . ?
C14A C13A C18A 128(6) . . ?
C12A C13A C18A 127(6) . . ?
C14A C13A Ru2 70.0(15) . . ?
C12A C13A Ru2 68.4(13) . . ?
C18A C13A Ru2 127.1(19) . . ?
C13A C14A C15A 108(2) . . ?
C13A C14A C19A 123(5) . . ?
C15A C14A C19A 129(4) . . ?
C13A C14A Ru2 73.2(17) . . ?
C15A C14A Ru2 72.2(16) . . ?
C19A C14A Ru2 127.4(14) . . ?
C11A C15A C14A 108(2) . . ?
C11A C15A C20A 130(5) . . ?
C14A C15A C20A 122(4) . . ?
C11A C15A Ru2 71.7(14) . . ?
C14A C15A Ru2 70.8(15) . . ?
C20A C15A Ru2 121.7(15) . . ?
C11A C16A H16D 109.5 . . ?
C11A C16A H16E 109.5 . . ?
H16D C16A H16E 109.5 . . ?
C11A C16A H16F 109.5 . . ?
H16D C16A H16F 109.5 . . ?
H16E C16A H16F 109.5 . . ?
C12A C17A H17D 109.5 . . ?
C12A C17A H17E 109.5 . . ?
H17D C17A H17E 109.5 . . ?
C12A C17A H17F 109.5 . . ?
H17D C17A H17F 109.5 . . ?
H17E C17A H17F 109.5 . . ?
C13A C18A H18D 109.5 . . ?
C13A C18A H18E 109.5 . . ?
H18D C18A H18E 109.5 . . ?
C13A C18A H18F 109.5 . . ?
H18D C18A H18F 109.5 . . ?
H18E C18A H18F 109.5 . . ?
C14A C19A H19D 109.5 . . ?
C14A C19A H19E 109.5 . . ?
H19D C19A H19E 109.5 . . ?
C14A C19A H19F 109.5 . . ?
H19D C19A H19F 109.5 . . ?
H19E C19A H19F 109.5 . . ?
C15A C20A H20D 109.5 . . ?
C15A C20A H20E 109.5 . . ?
H20D C20A H20E 109.5 . . ?
C15A C20A H20F 109.5 . . ?
H20D C20A H20F 109.5 . . ?
H20E C20A H20F 109.5 . . ?
C22 C21 C25 107.7(6) . . ?
C22 C21 C26 126.8(9) . . ?
C25 C21 C26 124.9(9) . . ?
C22 C21 Ru3 70.3(3) . . ?
C25 C21 Ru3 71.3(3) . . ?
C26 C21 Ru3 130.4(5) . . ?
C23 C22 C21 108.5(7) . . ?
C23 C22 C27 127.1(11) . . ?
C21 C22 C27 124.1(10) . . ?
C23 C22 Ru3 71.8(4) . . ?
C21 C22 Ru3 73.1(3) . . ?
C27 C22 Ru3 125.5(5) . . ?
C24 C23 C22 107.2(7) . . ?
C24 C23 C28 124.7(13) . . ?
C22 C23 C28 128.0(13) . . ?
C24 C23 Ru3 72.0(4) . . ?
C22 C23 Ru3 71.3(4) . . ?
C28 C23 Ru3 124.6(6) . . ?
C23 C24 C25 109.7(6) . . ?
C23 C24 C29 126.7(13) . . ?
C25 C24 C29 123.4(12) . . ?
C23 C24 Ru3 71.5(4) . . ?
C25 C24 Ru3 72.5(3) . . ?
C29 C24 Ru3 126.7(5) . . ?
C24 C25 C21 106.8(6) . . ?
C24 C25 C30 129.4(11) . . ?
C21 C25 C30 123.1(11) . . ?
C24 C25 Ru3 71.1(4) . . ?
C21 C25 Ru3 71.9(3) . . ?
C30 C25 Ru3 129.4(5) . . ?
C21 C26 H26A 109.5 . . ?
C21 C26 H26B 109.5 . . ?
H26A C26 H26B 109.5 . . ?
C21 C26 H26C 109.5 . . ?
H26A C26 H26C 109.5 . . ?
H26B C26 H26C 109.5 . . ?
C22 C27 H27A 109.5 . . ?
C22 C27 H27B 109.5 . . ?
H27A C27 H27B 109.5 . . ?
C22 C27 H27C 109.5 . . ?
H27A C27 H27C 109.5 . . ?
H27B C27 H27C 109.5 . . ?
C23 C28 H28A 109.5 . . ?
C23 C28 H28B 109.5 . . ?
H28A C28 H28B 109.5 . . ?
C23 C28 H28C 109.5 . . ?
H28A C28 H28C 109.5 . . ?
H28B C28 H28C 109.5 . . ?
C24 C29 H29A 109.5 . . ?
C24 C29 H29B 109.5 . . ?
H29A C29 H29B 109.5 . . ?
C24 C29 H29C 109.5 . . ?
H29A C29 H29C 109.5 . . ?
H29B C29 H29C 109.5 . . ?
C25 C30 H30A 109.5 . . ?
C25 C30 H30B 109.5 . . ?
H30A C30 H30B 109.5 . . ?
C25 C30 H30C 109.5 . . ?
H30A C30 H30C 109.5 . . ?
H30B C30 H30C 109.5 . . ?

loop_
_geom_bond_atom_site_label_1
_geom_bond_atom_site_label_2
_geom_bond_distance
_geom_bond_site_symmetry_2
_geom_bond_publ_flag
Ru1 B3 2.083(4) . ?
Ru1 B1 2.131(8) . ?
Ru1 B2 2.174(6) . ?
Ru1 C4 2.220(5) . ?
Ru1 C3 2.231(5) . ?
Ru1 C5 2.242(5) . ?
Ru1 C2 2.251(4) . ?
Ru1 C1 2.260(4) . ?
Ru1 Ru3 2.7761(6) . ?
Ru1 Ru2 2.8055(6) . ?
Ru1 H1 1.72(2) . ?
Ru1 H1A 1.70(2) . ?
Ru2 B3 2.126(5) . ?
Ru2 C14 2.156(16) . ?
Ru2 C15 2.17(3) . ?
Ru2 C12A 2.178(18) . ?
Ru2 C13 2.18(2) . ?
Ru2 C14A 2.21(2) . ?
Ru2 C11A 2.212(17) . ?
Ru2 C15A 2.23(2) . ?
Ru2 C11 2.24(2) . ?
Ru2 C12 2.24(3) . ?
Ru2 C13A 2.25(3) . ?
Ru2 Ru3 2.8424(5) . ?
Ru2 B1 2.269(8) . ?
Ru2 H1 1.69(2) . ?
Ru2 H2 1.716(19) . ?
Ru2 H4 1.70(2) . ?
Ru3 B3 2.151(5) . ?
Ru3 C22 2.182(6) . ?
Ru3 C23 2.189(6) . ?
Ru3 C24 2.195(6) . ?
Ru3 C25 2.211(5) . ?
Ru3 C21 2.218(5) . ?
Ru3 B2 2.295(7) . ?
Ru3 H1A 1.70(2) . ?
Ru3 H2 1.717(19) . ?
Ru3 H7 1.74(2) . ?
B1 B2 1.874(11) . ?
B1 H3 1.15(4) . ?
B1 H4 1.42(2) . ?
B1 H6 1.40(2) . ?
B2 H1A 1.57(10) . ?
B2 H5 1.13(4) . ?
B2 H6 1.39(2) . ?
B2 H7 1.45(2) . ?
B3 H8 1.11(4) . ?
C1 C5 1.400(8) . ?
C1 C2 1.416(7) . ?
C1 C6 1.504(7) . ?
C2 C3 1.422(8) . ?
C2 C7 1.498(8) . ?
C3 C4 1.415(9) . ?
C3 C8 1.498(8) . ?
C4 C5 1.403(8) . ?
C4 C9 1.511(8) . ?
C5 C10 1.498(9) . ?
C6 H6A 0.9600 . ?
C6 H6B 0.9600 . ?
C6 H6C 0.9600 . ?
C7 H7A 0.9600 . ?
C7 H7B 0.9600 . ?
C7 H7C 0.9600 . ?
C8 H8A 0.9600 . ?
C8 H8B 0.9600 . ?
C8 H8C 0.9600 . ?
C9 H9A 0.9600 . ?
C9 H9B 0.9600 . ?
C9 H9C 0.9600 . ?
C10 H10A 0.9600 . ?
C10 H10B 0.9600 . ?
C10 H10C 0.9600 . ?
C11 C15 1.41(3) . ?
C11 C12 1.41(2) . ?
C11 C16 1.491(17) . ?
C12 C13 1.37(4) . ?
C12 C17 1.490(17) . ?
C13 C14 1.39(3) . ?
C13 C18 1.523(16) . ?
C14 C15 1.41(4) . ?
C14 C19 1.516(15) . ?
C15 C20 1.519(18) . ?
C16 H16A 0.9600 . ?
C16 H16B 0.9600 . ?
C16 H16C 0.9600 . ?
C17 H17A 0.9600 . ?
C17 H17B 0.9600 . ?
C17 H17C 0.9600 . ?
C18 H18A 0.9600 . ?
C18 H18B 0.9600 . ?
C18 H18C 0.9600 . ?
C19 H19A 0.9600 . ?
C19 H19B 0.9600 . ?
C19 H19C 0.9600 . ?
C20 H20A 0.9600 . ?
C20 H20B 0.9600 . ?
C20 H20C 0.9600 . ?
C11A C15A 1.35(4) . ?
C11A C12A 1.36(3) . ?
C11A C16A 1.502(17) . ?
C12A C13A 1.45(3) . ?
C12A C17A 1.490(16) . ?
C13A C14A 1.41(4) . ?
C13A C18A 1.521(18) . ?
C14A C15A 1.41(3) . ?
C14A C19A 1.506(16) . ?
C15A C20A 1.528(18) . ?
C16A H16D 0.9600 . ?
C16A H16E 0.9600 . ?
C16A H16F 0.9600 . ?
C17A H17D 0.9600 . ?
C17A H17E 0.9600 . ?
C17A H17F 0.9600 . ?
C18A H18D 0.9600 . ?
C18A H18E 0.9600 . ?
C18A H18F 0.9600 . ?
C19A H19D 0.9600 . ?
C19A H19E 0.9600 . ?
C19A H19F 0.9600 . ?
C20A H20D 0.9600 . ?
C20A H20E 0.9600 . ?
C20A H20F 0.9600 . ?
C21 C22 1.382(10) . ?
C21 C25 1.396(10) . ?
C21 C26 1.497(10) . ?
C22 C23 1.381(12) . ?
C22 C27 1.517(10) . ?
C23 C24 1.370(13) . ?
C23 C28 1.505(13) . ?
C24 C25 1.376(12) . ?
C24 C29 1.524(10) . ?
C25 C30 1.525(12) . ?
C26 H26A 0.9600 . ?
C26 H26B 0.9600 . ?
C26 H26C 0.9600 . ?
C27 H27A 0.9600 . ?
C27 H27B 0.9600 . ?
C27 H27C 0.9600 . ?
C28 H28A 0.9600 . ?
C28 H28B 0.9600 . ?
C28 H28C 0.9600 . ?
C29 H29A 0.9600 . ?
C29 H29B 0.9600 . ?
C29 H29C 0.9600 . ?
C30 H30A 0.9600 . ?
C30 H30B 0.9600 . ?
C30 H30C 0.9600 . ?
